data_4332919
loop_
_publ_author_name
'Zhang, Qian-Feng'
'Ding, Jihai'
'Yu, Zhan'
'Song, Yinglin'
'Rothenberger, Alexander'
'Fenske, Dieter'
'Leung, Wa-Hung'

_publ_section_title
;
 Syntheses, Structures, and Nonlinear Optical Properties of
 Heteroselenometallic W&#x2212;Se&#x2212;Ag Cluster Compounds Containing
 Phosphine Ligands
;
_journal_issue 21
_journal_name_full 'Inorganic Chemistry'
_journal_page_first 8638
_journal_page_last 8647
_journal_paper_doi 10.1021/ic0610839
_journal_volume 45
_journal_year 2006
_chemical_formula_sum 'C79 H75 Ag4 Cl2 N O P6 Se8 W2'
_chemical_formula_weight 2741.98
_chemical_name_systematic
; 
 ? 
;
_space_group_IT_number 14
_symmetry_cell_setting monoclinic
_symmetry_space_group_name_Hall '-P 2ybc'
_symmetry_space_group_name_H-M 'P 1 21/c 1'
_atom_sites_solution_hydrogens geom
_atom_sites_solution_primary direct
_atom_sites_solution_secondary difmap
_audit_creation_method SHELXL-97
_cell_angle_alpha 90.00
_cell_angle_beta 107.01(3)
_cell_angle_gamma 90.00
_cell_formula_units_Z 4
_cell_length_a 22.732(5)
_cell_length_b 14.137(3)
_cell_length_c 28.173(6)
_cell_measurement_reflns_used 3242
_cell_measurement_temperature 120(2)
_cell_measurement_theta_max 26.39
_cell_measurement_theta_min 0.96
_cell_volume 8658(4)
_computing_cell_refinement 'stoe winexpose'
_computing_data_collection 'stoe winexpose'
_computing_data_reduction 'stoe winexpose'
_computing_molecular_graphics 'SHELXL-97 (Sheldrick, 1997)'
_computing_publication_material 'SHELXL-97 (Sheldrick, 1997)'
_computing_structure_refinement 'SHELXL-97 (Sheldrick, 1997)'
_computing_structure_solution 'SHELXS-97 (Sheldrick, 1990)'
_diffrn_ambient_temperature 120(2)
_diffrn_measured_fraction_theta_full 0.982
_diffrn_measured_fraction_theta_max 0.982
_diffrn_measurement_device_type 'stoe stad'
_diffrn_measurement_method 'area detector'
_diffrn_radiation_monochromator graphite
_diffrn_radiation_source 'fine-focus sealed tube'
_diffrn_radiation_type MoK\a
_diffrn_radiation_wavelength 0.71073
_diffrn_reflns_av_R_equivalents 0.0749
_diffrn_reflns_av_sigmaI/netI 0.0857
_diffrn_reflns_limit_h_max 29
_diffrn_reflns_limit_h_min -29
_diffrn_reflns_limit_k_max 17
_diffrn_reflns_limit_k_min -18
_diffrn_reflns_limit_l_max 30
_diffrn_reflns_limit_l_min -36
_diffrn_reflns_number 60068
_diffrn_reflns_theta_full 27.16
_diffrn_reflns_theta_max 27.16
_diffrn_reflns_theta_min 1.51
_exptl_absorpt_coefficient_mu 7.113
_exptl_absorpt_correction_type none
_exptl_crystal_colour black
_exptl_crystal_density_diffrn 2.104
_exptl_crystal_density_method 'not measured'
_exptl_crystal_description Block
_exptl_crystal_F_000 5184
_exptl_crystal_size_max 0.45
_exptl_crystal_size_mid 0.40
_exptl_crystal_size_min 0.22
_refine_diff_density_max 1.689
_refine_diff_density_min -1.629
_refine_diff_density_rms 0.156
_refine_ls_extinction_method none
_refine_ls_goodness_of_fit_ref 0.987
_refine_ls_hydrogen_treatment constr
_refine_ls_matrix_type full
_refine_ls_number_parameters 870
_refine_ls_number_reflns 18867
_refine_ls_number_restraints 0
_refine_ls_restrained_S_all 0.987
_refine_ls_R_factor_all 0.0592
_refine_ls_R_factor_gt 0.0430
_refine_ls_shift/su_max 0.002
_refine_ls_shift/su_mean 0.000
_refine_ls_structure_factor_coef Fsqd
_refine_ls_weighting_details 'calc w=1/[\s^2^(Fo^2^)+(0.0100P)^2^+20.0000P] where P=(Fo^2^+2Fc^2^)/3'
_refine_ls_weighting_scheme calc
_refine_ls_wR_factor_gt 0.0664
_refine_ls_wR_factor_ref 0.0699
_reflns_number_gt 5369
_reflns_number_total 18867
_reflns_threshold_expression >2sigma(I)
_cod_data_source_file ic0610839sup5.cif
_cod_data_source_block '[(WSe4)2Ag4(dppm)3].dmf.ch2cl2'
_cod_depositor_comments
;
The following automatic conversions were performed:

'_symmetry_cell_setting' value 'Monoclinic' changed to 'monoclinic'
according to /home/saulius/struct/CIF-dictionaries/cif_core.dic
dictionary named 'cif_core.dic' version 2.4.2 from 2011-04-26.

Automatic conversion script
Id: cif_fix_values 1891 2012-01-12 08:04:46Z andrius 
;
_cod_original_cell_volume 8657(3)
_cod_original_sg_symbol_H-M P2(1)/c
_cod_database_code 4332919

loop_
_symmetry_equiv_pos_as_xyz
'x, y, z'
'-x, y+1/2, -z+1/2'
'-x, -y, -z'
'x, -y-1/2, z-1/2'

loop_
_atom_site_label
_atom_site_type_symbol
_atom_site_fract_x
_atom_site_fract_y
_atom_site_fract_z
_atom_site_U_iso_or_equiv
_atom_site_adp_type
_atom_site_occupancy
_atom_site_symmetry_multiplicity
_atom_site_calc_flag
_atom_site_refinement_flags
W1 W 0.33684(2) 0.30794(3) 0.955631(16) 0.03933(12) Uani 1 1 d .
W2 W 0.18463(2) 0.52178(3) 1.090021(16) 0.03341(11) Uani 1 1 d .
Ag1 Ag 0.28191(4) 0.19412(5) 1.02914(3) 0.03305(19) Uani 1 1 d .
Ag2 Ag 0.19879(4) 0.32738(5) 0.89944(3) 0.0369(2) Uani 1 1 d .
Ag3 Ag 0.29674(4) 0.40202(5) 1.10007(3) 0.0363(2) Uani 1 1 d .
Ag4 Ag 0.19915(4) 0.55625(6) 0.98955(3) 0.0398(2) Uani 1 1 d .
Se1 Se 0.42886(6) 0.37729(11) 0.99402(4) 0.0720(4) Uani 1 1 d .
Se2 Se 0.34558(6) 0.14462(8) 0.96208(4) 0.0540(4) Uani 1 1 d .
Se3 Se 0.30663(5) 0.35153(9) 0.87279(4) 0.0526(3) Uani 1 1 d .
Se4 Se 0.26214(5) 0.36917(7) 0.99288(4) 0.0361(3) Uani 1 1 d .
Se5 Se 0.15938(6) 0.61469(8) 1.14636(4) 0.0493(3) Uani 1 1 d .
Se6 Se 0.19556(5) 0.36564(7) 1.12068(4) 0.0397(3) Uani 1 1 d .
Se7 Se 0.10165(5) 0.52648(8) 1.01746(4) 0.0421(3) Uani 1 1 d .
Se8 Se 0.27716(5) 0.58383(7) 1.07792(4) 0.0371(3) Uani 1 1 d .
P1 P 0.37032(13) 0.15279(17) 1.10176(9) 0.0311(7) Uani 1 1 d .
P2 P 0.40222(12) 0.35573(18) 1.13850(9) 0.0318(7) Uani 1 1 d .
P3 P 0.15172(14) 0.4636(2) 0.84697(11) 0.0443(8) Uani 1 1 d .
P4 P 0.20417(14) 0.63487(19) 0.91480(10) 0.0389(7) Uani 1 1 d .
P5 P 0.18516(13) 0.10626(17) 0.99342(9) 0.0310(7) Uani 1 1 d .
P6 P 0.15840(13) 0.16420(18) 0.88280(9) 0.0307(6) Uani 1 1 d .
C10 C 0.4306(4) 0.2458(6) 1.1158(3) 0.030(2) Uiso 1 1 d .
H10A H 0.4423 0.2599 1.0861 0.036 Uiso 1 1 calc R
H10B H 0.4667 0.2228 1.1409 0.036 Uiso 1 1 calc R
C11 C 0.4125(5) 0.0509(6) 1.0879(3) 0.030(2) Uani 1 1 d .
C12 C 0.4684(6) 0.0603(8) 1.0755(4) 0.067(4) Uani 1 1 d .
H12 H 0.4865 0.1191 1.0750 0.080 Uiso 1 1 calc R
C13 C 0.4958(6) -0.0244(9) 1.0639(4) 0.059(4) Uani 1 1 d .
H13 H 0.5344 -0.0219 1.0590 0.071 Uiso 1 1 calc R
C14 C 0.4652(6) -0.1102(9) 1.0599(4) 0.059(4) Uani 1 1 d .
H14 H 0.4822 -0.1636 1.0497 0.071 Uiso 1 1 calc R
C15 C 0.4111(7) -0.1178(9) 1.0705(4) 0.096(6) Uani 1 1 d .
H15 H 0.3925 -0.1765 1.0697 0.116 Uiso 1 1 calc R
C16 C 0.3834(5) -0.0369(9) 1.0828(4) 0.055(3) Uani 1 1 d .
H16 H 0.3448 -0.0418 1.0877 0.066 Uiso 1 1 calc R
C20 C 0.2046(5) 0.5663(6) 0.8608(4) 0.049(3) Uani 1 1 d .
H20A H 0.2462 0.5435 0.8653 0.059 Uiso 1 1 calc R
H20B H 0.1942 0.6079 0.8322 0.059 Uiso 1 1 calc R
C21 C 0.3670(5) 0.1209(6) 1.1627(3) 0.028(2) Uani 1 1 d .
C22 C 0.4155(5) 0.0861(7) 1.1995(3) 0.038(3) Uani 1 1 d .
H22 H 0.4512 0.0698 1.1917 0.046 Uiso 1 1 calc R
C23 C 0.4142(5) 0.0745(7) 1.2458(4) 0.050(3) Uani 1 1 d .
H23 H 0.4489 0.0512 1.2694 0.060 Uiso 1 1 calc R
C24 C 0.3635(5) 0.0957(7) 1.2595(4) 0.053(3) Uani 1 1 d .
H24 H 0.3629 0.0874 1.2921 0.063 Uiso 1 1 calc R
C25 C 0.3103(5) 0.1315(8) 1.2222(4) 0.052(3) Uani 1 1 d .
H25 H 0.2745 0.1457 1.2303 0.062 Uiso 1 1 calc R
C26 C 0.3128(5) 0.1438(6) 1.1764(4) 0.050(3) Uani 1 1 d .
H26 H 0.2787 0.1679 1.1525 0.060 Uiso 1 1 calc R
C30 C 0.1763(5) 0.0725(6) 0.9291(3) 0.038(3) Uiso 1 1 d .
H30A H 0.2141 0.0423 0.9279 0.045 Uiso 1 1 calc R
H30B H 0.1440 0.0252 0.9197 0.045 Uiso 1 1 calc R
C31 C 0.4205(5) 0.3484(7) 1.2051(4) 0.037(3) Uani 1 1 d .
C32 C 0.4804(5) 0.3434(7) 1.2339(4) 0.040(3) Uani 1 1 d .
H32 H 0.5115 0.3413 1.2186 0.048 Uiso 1 1 calc R
C33 C 0.4962(5) 0.3414(7) 1.2873(4) 0.054(3) Uani 1 1 d .
H33 H 0.5370 0.3385 1.3068 0.064 Uiso 1 1 calc R
C34 C 0.4480(6) 0.3440(8) 1.3083(4) 0.054(3) Uani 1 1 d .
H34 H 0.4553 0.3408 1.3425 0.064 Uiso 1 1 calc R
C35 C 0.3910(6) 0.3512(9) 1.2779(4) 0.062(4) Uani 1 1 d .
H35 H 0.3591 0.3578 1.2920 0.074 Uiso 1 1 calc R
C36 C 0.3769(5) 0.3497(7) 1.2283(3) 0.042(3) Uani 1 1 d .
H36 H 0.3357 0.3495 1.2096 0.050 Uiso 1 1 calc R
C41 C 0.4547(5) 0.4465(8) 1.1304(4) 0.054(3) Uani 1 1 d .
C42 C 0.5125(5) 0.4265(8) 1.1203(4) 0.067(4) Uani 1 1 d .
H42 H 0.5260 0.3648 1.1188 0.081 Uiso 1 1 calc R
C43 C 0.5468(5) 0.5040(8) 1.1128(3) 0.047(3) Uani 1 1 d .
H43 H 0.5816 0.4929 1.1026 0.056 Uiso 1 1 calc R
C44 C 0.5311(5) 0.5986(8) 1.1201(4) 0.051(3) Uani 1 1 d .
H44 H 0.5569 0.6481 1.1174 0.061 Uiso 1 1 calc R
C45 C 0.4775(5) 0.6162(7) 1.1313(3) 0.042(3) Uani 1 1 d .
H45 H 0.4665 0.6783 1.1356 0.050 Uiso 1 1 calc R
C46 C 0.4395(5) 0.5442(8) 1.1364(4) 0.052(3) Uani 1 1 d .
H46 H 0.4033 0.5584 1.1439 0.062 Uiso 1 1 calc R
C51 C 0.1426(5) 0.4358(7) 0.7820(4) 0.036(3) Uiso 1 1 d .
C52 C 0.1742(5) 0.4803(8) 0.7540(4) 0.057(4) Uani 1 1 d .
H52 H 0.2008 0.5297 0.7675 0.068 Uiso 1 1 calc R
C53 C 0.1662(5) 0.4507(8) 0.7035(4) 0.047(3) Uani 1 1 d .
H53 H 0.1859 0.4844 0.6842 0.057 Uiso 1 1 calc R
C54 C 0.1314(6) 0.3763(8) 0.6837(4) 0.062(4) Uani 1 1 d .
H54 H 0.1291 0.3533 0.6522 0.074 Uiso 1 1 calc R
C55 C 0.1003(8) 0.3375(8) 0.7118(5) 0.106(6) Uani 1 1 d .
H55 H 0.0743 0.2872 0.6985 0.127 Uiso 1 1 calc R
C56 C 0.1038(7) 0.3681(10) 0.7629(5) 0.113(6) Uani 1 1 d .
H56 H 0.0794 0.3405 0.7805 0.135 Uiso 1 1 calc R
C61 C 0.0765(5) 0.5083(7) 0.8450(4) 0.053(3) Uani 1 1 d .
C62 C 0.0530(5) 0.4909(7) 0.8858(3) 0.039(3) Uani 1 1 d .
H62 H 0.0764 0.4572 0.9131 0.046 Uiso 1 1 calc R
C63 C -0.0058(5) 0.5250(8) 0.8846(4) 0.048(3) Uani 1 1 d .
H63 H -0.0208 0.5140 0.9115 0.058 Uiso 1 1 calc R
C64 C -0.0414(6) 0.5744(7) 0.8441(5) 0.063(4) Uani 1 1 d .
H64 H -0.0802 0.5963 0.8433 0.076 Uiso 1 1 calc R
C65 C -0.0171(6) 0.5914(8) 0.8033(4) 0.069(4) Uani 1 1 d .
H65 H -0.0414 0.6214 0.7749 0.082 Uiso 1 1 calc R
C66 C 0.0405(6) 0.5645(8) 0.8055(4) 0.061(4) Uani 1 1 d .
H66 H 0.0571 0.5832 0.7804 0.073 Uiso 1 1 calc R
C71 C 0.2781(5) 0.6969(8) 0.9265(4) 0.052(3) Uani 1 1 d .
C72 C 0.3294(6) 0.6458(9) 0.9499(5) 0.072(4) Uani 1 1 d .
H72 H 0.3250 0.5832 0.9584 0.086 Uiso 1 1 calc R
C73 C 0.3889(7) 0.6854(11) 0.9615(5) 0.090(5) Uani 1 1 d .
H73 H 0.4233 0.6513 0.9791 0.108 Uiso 1 1 calc R
C74 C 0.3940(7) 0.7764(12) 0.9457(6) 0.100(6) Uani 1 1 d .
H74 H 0.4329 0.8027 0.9509 0.120 Uiso 1 1 calc R
C75 C 0.3436(7) 0.8286(10) 0.9228(5) 0.080(5) Uani 1 1 d .
H75 H 0.3483 0.8914 0.9147 0.096 Uiso 1 1 calc R
C76 C 0.2807(6) 0.7869(9) 0.9104(4) 0.069(4) Uani 1 1 d .
H76 H 0.2457 0.8200 0.8928 0.083 Uiso 1 1 calc R
C81 C 0.1420(6) 0.7218(8) 0.8934(4) 0.059(4) Uani 1 1 d .
C82 C 0.1097(6) 0.7460(9) 0.9287(6) 0.105(6) Uani 1 1 d .
H82 H 0.1192 0.7172 0.9597 0.126 Uiso 1 1 calc R
C83 C 0.0621(8) 0.8164(9) 0.9140(8) 0.152(10) Uani 1 1 d .
H83 H 0.0407 0.8344 0.9360 0.182 Uiso 1 1 calc R
C84 C 0.0483(9) 0.8561(13) 0.8695(7) 0.137(8) Uani 1 1 d .
H84 H 0.0181 0.9027 0.8617 0.165 Uiso 1 1 calc R
C85 C 0.0764(7) 0.8318(9) 0.8343(6) 0.089(5) Uani 1 1 d .
H85 H 0.0622 0.8557 0.8022 0.107 Uiso 1 1 calc R
C86 C 0.1294(7) 0.7671(9) 0.8481(6) 0.093(5) Uani 1 1 d .
H86 H 0.1537 0.7572 0.8271 0.112 Uiso 1 1 calc R
C91 C 0.1900(5) -0.0073(6) 1.0258(4) 0.033(3) Uani 1 1 d .
C92 C 0.1629(5) -0.0207(8) 1.0643(4) 0.059(4) Uani 1 1 d .
H92 H 0.1393 0.0270 1.0724 0.070 Uiso 1 1 calc R
C93 C 0.1716(6) -0.1042(8) 1.0895(4) 0.058(4) Uani 1 1 d .
H93 H 0.1556 -0.1118 1.1162 0.069 Uiso 1 1 calc R
C94 C 0.2038(6) -0.1786(9) 1.0763(5) 0.074(4) Uani 1 1 d .
H94 H 0.2075 -0.2363 1.0928 0.089 Uiso 1 1 calc R
C95 C 0.2296(5) -0.1659(8) 1.0389(4) 0.061(4) Uani 1 1 d .
H95 H 0.2539 -0.2138 1.0319 0.074 Uiso 1 1 calc R
C96 C 0.2211(6) -0.0847(7) 1.0112(4) 0.063(4) Uani 1 1 d .
H96 H 0.2352 -0.0802 0.9834 0.076 Uiso 1 1 calc R
C101 C 0.1086(5) 0.1521(7) 0.9903(3) 0.036(3) Uani 1 1 d .
C102 C 0.0992(5) 0.2450(8) 1.0005(4) 0.059(4) Uani 1 1 d .
H102 H 0.1328 0.2849 1.0121 0.071 Uiso 1 1 calc R
C103 C 0.0406(6) 0.2802(9) 0.9939(6) 0.109(6) Uani 1 1 d .
H103 H 0.0347 0.3430 1.0012 0.131 Uiso 1 1 calc R
C104 C -0.0095(5) 0.2197(8) 0.9760(5) 0.069(4) Uani 1 1 d .
H104 H -0.0491 0.2431 0.9711 0.083 Uiso 1 1 calc R
C105 C -0.0020(5) 0.1265(8) 0.9655(4) 0.048(3) Uani 1 1 d .
H105 H -0.0359 0.0870 0.9543 0.058 Uiso 1 1 calc R
C106 C 0.0572(5) 0.0919(7) 0.9719(3) 0.037(3) Uani 1 1 d .
H106 H 0.0629 0.0292 0.9642 0.044 Uiso 1 1 calc R
C111 C 0.0756(5) 0.1648(7) 0.8600(4) 0.035(2) Uiso 1 1 d .
C112 C 0.0447(5) 0.2433(8) 0.8648(4) 0.061(4) Uani 1 1 d .
H112 H 0.0671 0.2947 0.8813 0.073 Uiso 1 1 calc R
C113 C -0.0193(5) 0.2524(8) 0.8465(5) 0.068(4) Uani 1 1 d .
H113 H -0.0385 0.3100 0.8480 0.081 Uiso 1 1 calc R
C114 C -0.0532(5) 0.1739(9) 0.8262(4) 0.063(4) Uani 1 1 d .
H114 H -0.0958 0.1767 0.8144 0.076 Uiso 1 1 calc R
C115 C -0.0223(6) 0.0913(9) 0.8239(4) 0.062(4) Uani 1 1 d .
H115 H -0.0441 0.0363 0.8121 0.075 Uiso 1 1 calc R
C116 C 0.0409(5) 0.0899(8) 0.8390(4) 0.053(3) Uani 1 1 d .
H116 H 0.0608 0.0346 0.8346 0.063 Uiso 1 1 calc R
C121 C 0.1824(6) 0.1106(8) 0.8333(4) 0.045(3) Uani 1 1 d .
C122 C 0.1858(7) 0.0229(12) 0.8268(5) 0.108(6) Uani 1 1 d .
H122 H 0.1797 -0.0188 0.8505 0.129 Uiso 1 1 calc R
C123 C 0.1995(9) -0.0151(9) 0.7822(5) 0.143(9) Uani 1 1 d .
H123 H 0.1990 -0.0804 0.7780 0.171 Uiso 1 1 calc R
C124 C 0.2120(7) 0.0367(10) 0.7486(5) 0.100(6) Uani 1 1 d .
H124 H 0.2213 0.0119 0.7211 0.120 Uiso 1 1 calc R
C125 C 0.2102(6) 0.1349(8) 0.7577(5) 0.078(5) Uani 1 1 d .
H125 H 0.2196 0.1767 0.7355 0.094 Uiso 1 1 calc R
C126 C 0.1948(5) 0.1719(9) 0.7987(4) 0.062(4) Uani 1 1 d .
H126 H 0.1930 0.2370 0.8028 0.074 Uiso 1 1 calc R
O130 O 0.2175(5) 0.7243(7) 0.7710(4) 0.135(4) Uiso 1 1 d .
N130 N 0.2936(7) 0.6663(10) 0.7477(6) 0.136(5) Uiso 1 1 d .
C131 C 0.2366(7) 0.7051(9) 0.7367(5) 0.086(4) Uiso 1 1 d .
H131 H 0.2133 0.7162 0.7040 0.104 Uiso 1 1 calc R
C132 C 0.3298(6) 0.6440(10) 0.8019(5) 0.113(5) Uiso 1 1 d .
H13A H 0.3208 0.6909 0.8234 0.170 Uiso 1 1 calc R
H13B H 0.3731 0.6444 0.8054 0.170 Uiso 1 1 calc R
H13C H 0.3181 0.5827 0.8107 0.170 Uiso 1 1 calc R
C133 C 0.3204(7) 0.6463(10) 0.7069(5) 0.129(6) Uiso 1 1 d .
H13D H 0.2883 0.6448 0.6759 0.193 Uiso 1 1 calc R
H13E H 0.3409 0.5862 0.7125 0.193 Uiso 1 1 calc R
H13F H 0.3495 0.6949 0.7058 0.193 Uiso 1 1 calc R
Cl1 Cl 0.3394(4) 0.6065(5) 0.2163(3) 0.247(3) Uiso 1 1 d .
Cl2 Cl 0.4080(3) 0.6417(5) 0.3118(3) 0.253(3) Uiso 1 1 d .
C140 C 0.4221(11) 0.6165(18) 0.2536(8) 0.283(13) Uiso 1 1 d .
H14A H 0.4445 0.5578 0.2544 0.340 Uiso 1 1 calc R
H14B H 0.4431 0.6679 0.2425 0.340 Uiso 1 1 calc R

loop_
_atom_site_aniso_label
_atom_site_aniso_U_11
_atom_site_aniso_U_22
_atom_site_aniso_U_33
_atom_site_aniso_U_23
_atom_site_aniso_U_13
_atom_site_aniso_U_12
W1 0.0248(3) 0.0575(3) 0.0326(3) 0.0071(2) 0.0036(2) -0.0081(3)
W2 0.0281(3) 0.0298(2) 0.0409(3) 0.0037(2) 0.0079(2) 0.0020(2)
Ag1 0.0263(5) 0.0321(4) 0.0380(5) 0.0023(4) 0.0051(4) -0.0021(4)
Ag2 0.0270(5) 0.0399(5) 0.0384(5) 0.0063(4) 0.0012(4) -0.0065(4)
Ag3 0.0232(5) 0.0349(5) 0.0470(5) 0.0038(4) 0.0044(4) 0.0017(4)
Ag4 0.0312(5) 0.0465(5) 0.0406(5) 0.0030(4) 0.0089(4) 0.0000(4)
Se1 0.0373(8) 0.1211(12) 0.0453(8) 0.0245(8) -0.0072(7) -0.0358(9)
Se2 0.0472(9) 0.0661(9) 0.0544(8) 0.0030(6) 0.0234(7) 0.0178(7)
Se3 0.0275(7) 0.0892(10) 0.0393(7) 0.0118(6) 0.0070(6) -0.0110(7)
Se4 0.0377(7) 0.0298(6) 0.0361(6) 0.0031(5) 0.0033(6) -0.0013(5)
Se5 0.0563(9) 0.0403(7) 0.0548(8) 0.0001(6) 0.0217(7) 0.0022(6)
Se6 0.0306(7) 0.0337(6) 0.0564(8) 0.0081(5) 0.0150(6) 0.0022(5)
Se7 0.0273(7) 0.0554(8) 0.0410(7) 0.0004(6) 0.0060(6) 0.0016(6)
Se8 0.0269(7) 0.0330(6) 0.0494(7) 0.0060(5) 0.0079(6) -0.0004(5)
P1 0.0304(17) 0.0234(15) 0.0385(17) 0.0014(12) 0.0088(14) 0.0034(13)
P2 0.0249(17) 0.0330(16) 0.0363(17) -0.0008(12) 0.0070(14) -0.0038(13)
P3 0.041(2) 0.0358(18) 0.050(2) 0.0113(15) 0.0026(17) -0.0101(16)
P4 0.0338(19) 0.0300(16) 0.048(2) 0.0050(14) 0.0047(16) -0.0002(15)
P5 0.0311(18) 0.0245(15) 0.0322(17) -0.0004(12) 0.0010(14) -0.0028(13)
P6 0.0282(17) 0.0313(16) 0.0278(16) -0.0009(11) 0.0006(13) -0.0014(13)
C11 0.030(7) 0.024(5) 0.033(6) 0.005(5) 0.004(5) 0.008(5)
C12 0.082(11) 0.050(8) 0.074(10) 0.032(7) 0.030(9) 0.034(8)
C13 0.063(10) 0.073(10) 0.046(8) 0.016(7) 0.022(8) 0.025(9)
C14 0.063(10) 0.060(9) 0.048(8) 0.007(7) 0.009(8) 0.050(8)
C15 0.127(15) 0.056(10) 0.058(10) -0.029(8) -0.047(9) 0.042(11)
C16 0.032(7) 0.071(10) 0.061(9) 0.014(7) 0.010(7) -0.005(7)
C20 0.051(8) 0.034(6) 0.062(8) 0.003(6) 0.017(7) -0.009(6)
C21 0.033(7) 0.017(5) 0.031(6) -0.003(4) 0.003(5) -0.002(5)
C22 0.042(8) 0.048(7) 0.028(6) -0.002(5) 0.017(6) 0.003(6)
C23 0.056(9) 0.049(8) 0.048(8) 0.011(6) 0.020(7) 0.035(7)
C24 0.059(9) 0.036(7) 0.064(9) 0.003(6) 0.019(8) 0.004(7)
C25 0.036(8) 0.092(10) 0.036(7) 0.010(7) 0.024(6) 0.002(7)
C26 0.066(10) 0.036(7) 0.053(8) 0.003(6) 0.023(7) -0.010(6)
C31 0.042(8) 0.032(6) 0.036(7) -0.014(5) 0.010(6) -0.002(6)
C32 0.048(8) 0.041(7) 0.032(7) -0.008(5) 0.015(6) -0.012(6)
C33 0.043(8) 0.074(9) 0.033(7) -0.007(6) -0.005(6) -0.026(7)
C34 0.072(10) 0.052(8) 0.027(7) -0.007(6) -0.001(7) -0.007(8)
C35 0.063(10) 0.096(11) 0.021(7) 0.006(6) 0.005(7) 0.008(9)
C36 0.042(8) 0.049(7) 0.030(7) 0.004(5) 0.003(6) 0.010(6)
C41 0.011(6) 0.049(8) 0.100(11) 0.009(7) 0.011(7) -0.007(6)
C42 0.034(8) 0.054(9) 0.112(12) 0.009(8) 0.019(8) -0.014(7)
C43 0.034(7) 0.069(9) 0.048(7) 0.000(6) 0.029(6) -0.012(6)
C44 0.036(8) 0.045(7) 0.070(9) 0.013(7) 0.013(7) -0.005(6)
C45 0.025(7) 0.045(7) 0.055(8) 0.007(6) 0.010(6) 0.005(6)
C46 0.020(7) 0.059(9) 0.070(9) 0.016(7) 0.003(6) 0.010(6)
C52 0.043(8) 0.075(9) 0.049(8) -0.030(7) 0.006(7) -0.006(7)
C53 0.046(8) 0.051(8) 0.044(8) -0.007(6) 0.010(7) -0.004(7)
C54 0.100(12) 0.060(9) 0.012(6) -0.008(6) -0.005(7) -0.010(8)
C55 0.171(19) 0.038(9) 0.089(13) 0.006(8) 0.009(13) -0.033(11)
C56 0.147(16) 0.116(14) 0.040(10) 0.005(9) -0.028(9) -0.074(13)
C61 0.032(7) 0.036(7) 0.082(10) 0.010(7) 0.000(7) -0.013(6)
C62 0.040(7) 0.052(7) 0.023(6) -0.015(5) 0.008(5) -0.023(6)
C63 0.034(7) 0.044(7) 0.057(8) -0.018(6) -0.004(6) 0.002(6)
C64 0.048(9) 0.036(8) 0.102(12) 0.003(7) 0.015(9) 0.004(7)
C65 0.057(10) 0.073(10) 0.055(9) 0.044(7) -0.016(8) 0.001(8)
C66 0.065(10) 0.076(10) 0.038(8) 0.016(6) 0.009(8) 0.019(8)
C71 0.029(7) 0.041(8) 0.075(9) 0.012(7) -0.001(7) -0.012(6)
C72 0.043(9) 0.059(9) 0.118(13) -0.021(9) 0.029(9) -0.012(8)
C73 0.053(10) 0.105(13) 0.102(13) 0.025(10) 0.006(9) -0.023(11)
C74 0.043(10) 0.122(16) 0.149(17) -0.010(14) 0.051(12) -0.013(11)
C75 0.111(14) 0.073(11) 0.074(11) -0.015(9) 0.054(11) -0.057(11)
C76 0.079(11) 0.066(10) 0.060(9) -0.012(7) 0.015(8) -0.015(9)
C81 0.071(10) 0.029(7) 0.050(8) 0.001(6) -0.022(7) -0.008(7)
C82 0.054(11) 0.068(10) 0.218(18) 0.072(11) 0.079(12) 0.041(8)
C83 0.115(16) 0.038(8) 0.37(3) 0.086(14) 0.17(2) 0.044(10)
C84 0.117(19) 0.121(17) 0.19(2) 0.027(16) 0.076(17) -0.038(14)
C85 0.070(12) 0.069(11) 0.105(14) 0.034(10) -0.011(10) 0.008(10)
C86 0.090(13) 0.036(9) 0.158(16) 0.018(10) 0.040(12) -0.004(9)
C91 0.029(7) 0.020(6) 0.049(7) 0.008(5) 0.010(6) -0.006(5)
C92 0.038(8) 0.082(10) 0.052(8) 0.023(7) 0.007(7) 0.020(8)
C93 0.078(11) 0.052(8) 0.046(8) 0.024(6) 0.023(8) 0.008(8)
C94 0.060(10) 0.051(9) 0.109(12) -0.001(8) 0.020(9) -0.035(8)
C95 0.049(9) 0.063(9) 0.066(9) 0.038(7) 0.008(7) -0.004(7)
C96 0.086(11) 0.043(8) 0.069(9) 0.032(7) 0.035(9) 0.025(7)
C101 0.026(7) 0.046(7) 0.036(7) -0.005(5) 0.011(6) 0.000(6)
C102 0.017(7) 0.054(8) 0.103(11) -0.003(8) 0.013(7) 0.002(6)
C103 0.023(8) 0.041(9) 0.257(19) -0.041(11) 0.029(11) -0.015(7)
C104 0.028(8) 0.046(8) 0.143(13) -0.020(9) 0.042(9) 0.003(7)
C105 0.030(7) 0.063(8) 0.054(8) -0.029(7) 0.015(6) -0.016(7)
C106 0.038(7) 0.024(6) 0.043(7) -0.012(5) 0.004(6) -0.003(5)
C112 0.013(7) 0.065(9) 0.096(11) -0.017(8) 0.003(7) -0.006(6)
C113 0.015(7) 0.032(7) 0.148(13) -0.003(8) 0.011(8) 0.003(6)
C114 0.039(8) 0.059(9) 0.087(10) 0.017(8) 0.012(8) 0.014(8)
C115 0.050(9) 0.080(10) 0.066(9) -0.038(8) 0.030(8) -0.036(8)
C116 0.034(8) 0.072(9) 0.042(8) -0.023(6) -0.004(6) -0.005(7)
C121 0.062(9) 0.034(7) 0.036(7) -0.008(6) 0.012(7) -0.009(7)
C122 0.121(16) 0.160(17) 0.062(11) -0.024(11) 0.058(11) -0.040(14)
C123 0.30(3) 0.043(9) 0.148(16) -0.012(10) 0.168(19) -0.004(12)
C124 0.149(16) 0.109(13) 0.064(11) -0.043(9) 0.064(11) -0.064(12)
C125 0.071(11) 0.055(9) 0.132(13) -0.024(9) 0.066(11) -0.030(8)
C126 0.059(9) 0.080(10) 0.045(8) -0.030(7) 0.015(7) 0.005(8)

loop_
_atom_type_symbol
_atom_type_description
_atom_type_scat_dispersion_real
_atom_type_scat_dispersion_imag
_atom_type_scat_source
C C 0.0033 0.0016 'International Tables Vol C Tables 4.2.6.8 and 6.1.1.4'
H H 0.0000 0.0000 'International Tables Vol C Tables 4.2.6.8 and 6.1.1.4'
N N 0.0061 0.0033 'International Tables Vol C Tables 4.2.6.8 and 6.1.1.4'
O O 0.0106 0.0060 'International Tables Vol C Tables 4.2.6.8 and 6.1.1.4'
Cl Cl 0.1484 0.1585 'International Tables Vol C Tables 4.2.6.8 and 6.1.1.4'
P P 0.1023 0.0942 'International Tables Vol C Tables 4.2.6.8 and 6.1.1.4'
Se Se -0.0929 2.2259 'International Tables Vol C Tables 4.2.6.8 and 6.1.1.4'
Ag Ag -0.8971 1.1015 'International Tables Vol C Tables 4.2.6.8 and 6.1.1.4'
W W -0.8490 6.8722 'International Tables Vol C Tables 4.2.6.8 and 6.1.1.4'

loop_
_geom_angle_atom_site_label_1
_geom_angle_atom_site_label_2
_geom_angle_atom_site_label_3
_geom_angle
Se1 W1 Se3 108.94(5)
Se1 W1 Se2 110.23(6)
Se3 W1 Se2 109.71(5)
Se1 W1 Se4 107.80(5)
Se3 W1 Se4 107.77(5)
Se2 W1 Se4 112.30(4)
Se1 W1 Ag2 149.37(5)
Se3 W1 Ag2 60.13(4)
Se2 W1 Ag2 100.35(4)
Se4 W1 Ag2 56.60(3)
Se1 W1 Ag1 113.14(4)
Se3 W1 Ag1 137.72(4)
Se2 W1 Ag1 58.82(3)
Se4 W1 Ag1 55.33(3)
Ag2 W1 Ag1 81.01(3)
Se5 W2 Se7 106.95(5)
Se5 W2 Se6 107.95(4)
Se7 W2 Se6 108.55(5)
Se5 W2 Se8 107.54(5)
Se7 W2 Se8 112.47(4)
Se6 W2 Se8 113.11(4)
Se5 W2 Ag4 133.84(4)
Se7 W2 Ag4 56.75(3)
Se6 W2 Ag4 118.13(3)
Se8 W2 Ag4 57.27(4)
Se5 W2 Ag3 130.12(5)
Se7 W2 Ag3 122.87(4)
Se6 W2 Ag3 56.07(3)
Se8 W2 Ag3 57.53(3)
Ag4 W2 Ag3 81.67(3)
P5 Ag1 P1 128.86(9)
P5 Ag1 Se4 106.30(7)
P1 Ag1 Se4 122.66(7)
P5 Ag1 Se2 100.07(7)
P1 Ag1 Se2 92.52(6)
Se4 Ag1 Se2 92.06(4)
P5 Ag1 W1 117.74(7)
P1 Ag1 W1 106.30(6)
Se4 Ag1 W1 47.88(2)
Se2 Ag1 W1 45.45(3)
P3 Ag2 P6 122.74(10)
P3 Ag2 Se4 115.55(8)
P6 Ag2 Se4 117.11(7)
P3 Ag2 Se3 90.25(7)
P6 Ag2 Se3 111.70(7)
Se4 Ag2 Se3 88.58(4)
P3 Ag2 W1 124.98(7)
P6 Ag2 W1 106.21(7)
Se4 Ag2 W1 48.70(3)
Se3 Ag2 W1 46.09(3)
P2 Ag3 Se6 132.68(7)
P2 Ag3 Se8 116.39(7)
Se6 Ag3 Se8 98.43(4)
P2 Ag3 Se4 110.58(7)
Se6 Ag3 Se4 102.26(5)
Se8 Ag3 Se4 86.28(4)
P2 Ag3 W2 154.03(7)
Se6 Ag3 W2 49.20(3)
Se8 Ag3 W2 49.61(3)
Se4 Ag3 W2 91.59(4)
P4 Ag4 Se7 127.02(9)
P4 Ag4 Se8 124.55(8)
Se7 Ag4 Se8 97.84(4)
P4 Ag4 W2 161.73(7)
Se7 Ag4 W2 49.04(4)
Se8 Ag4 W2 50.00(3)
P4 Ag4 Se4 106.83(7)
Se7 Ag4 Se4 106.88(4)
Se8 Ag4 Se4 85.27(4)
W2 Ag4 Se4 90.62(3)
W1 Se2 Ag1 75.73(3)
W1 Se3 Ag2 73.78(4)
W1 Se4 Ag1 76.79(4)
W1 Se4 Ag2 74.70(4)
Ag1 Se4 Ag2 98.88(4)
W1 Se4 Ag3 119.79(5)
Ag1 Se4 Ag3 77.73(3)
Ag2 Se4 Ag3 163.08(5)
W1 Se4 Ag4 134.16(4)
Ag1 Se4 Ag4 149.00(4)
Ag2 Se4 Ag4 92.84(4)
Ag3 Se4 Ag4 82.75(4)
W2 Se6 Ag3 74.72(3)
W2 Se7 Ag4 74.21(4)
W2 Se8 Ag4 72.73(4)
W2 Se8 Ag3 72.86(3)
Ag4 Se8 Ag3 95.71(4)
C21 P1 C11 100.2(4)
C21 P1 C10 102.0(4)
C11 P1 C10 101.7(4)
C21 P1 Ag1 126.6(4)
C11 P1 Ag1 110.9(3)
C10 P1 Ag1 112.2(3)
C31 P2 C41 102.3(5)
C31 P2 C10 108.1(4)
C41 P2 C10 103.9(4)
C31 P2 Ag3 112.2(4)
C41 P2 Ag3 110.8(4)
C10 P2 Ag3 118.0(3)
C61 P3 C51 102.5(5)
C61 P3 C20 106.4(5)
C51 P3 C20 104.9(4)
C61 P3 Ag2 122.0(4)
C51 P3 Ag2 109.5(3)
C20 P3 Ag2 110.1(4)
C20 P4 C71 100.2(5)
C20 P4 C81 106.1(5)
C71 P4 C81 108.4(6)
C20 P4 Ag4 120.1(3)
C71 P4 Ag4 109.7(4)
C81 P4 Ag4 111.5(4)
C30 P5 C91 103.8(4)
C30 P5 C101 102.5(4)
C91 P5 C101 104.6(4)
C30 P5 Ag1 111.3(3)
C91 P5 Ag1 108.7(3)
C101 P5 Ag1 124.1(3)
C121 P6 C111 104.2(5)
C121 P6 C30 101.7(5)
C111 P6 C30 104.7(5)
C121 P6 Ag2 111.0(4)
C111 P6 Ag2 110.7(3)
C30 P6 Ag2 122.8(3)
P1 C10 P2 110.9(4)
C16 C11 C12 119.4(9)
C16 C11 P1 117.4(8)
C12 C11 P1 122.7(7)
C13 C12 C11 117.3(10)
C14 C13 C12 120.6(11)
C15 C14 C13 121.2(11)
C14 C15 C16 119.7(14)
C15 C16 C11 121.3(12)
P4 C20 P3 115.8(5)
C22 C21 C26 116.5(9)
C22 C21 P1 124.4(8)
C26 C21 P1 118.7(8)
C23 C22 C21 123.1(10)
C22 C23 C24 121.4(11)
C23 C24 C25 118.2(10)
C26 C25 C24 119.5(11)
C25 C26 C21 121.3(11)
P6 C30 P5 117.8(5)
C36 C31 C32 117.5(10)
C36 C31 P2 122.1(9)
C32 C31 P2 120.4(8)
C31 C32 C33 121.5(10)
C34 C33 C32 117.1(10)
C35 C34 C33 117.9(11)
C36 C35 C34 124.2(12)
C35 C36 C31 121.6(11)
C46 C41 C42 118.0(9)
C46 C41 P2 118.2(8)
C42 C41 P2 123.7(9)
C43 C42 C41 117.1(11)
C42 C43 C44 123.0(10)
C45 C44 C43 118.9(10)
C44 C45 C46 121.4(10)
C45 C46 C41 121.3(10)
C56 C51 C52 120.3(11)
C56 C51 P3 115.9(9)
C52 C51 P3 123.8(9)
C51 C52 C53 120.0(11)
C54 C53 C52 122.0(10)
C55 C54 C53 115.4(11)
C54 C55 C56 125.0(14)
C51 C56 C55 116.9(13)
C62 C61 C66 117.7(10)
C62 C61 P3 119.4(9)
C66 C61 P3 122.8(9)
C61 C62 C63 119.9(11)
C64 C63 C62 120.8(10)
C63 C64 C65 118.6(11)
C66 C65 C64 120.8(12)
C65 C66 C61 121.6(10)
C76 C71 C72 122.8(12)
C76 C71 P4 120.9(11)
C72 C71 P4 116.2(9)
C71 C72 C73 121.9(13)
C74 C73 C72 117.6(15)
C75 C74 C73 121.4(16)
C74 C75 C76 121.0(14)
C71 C76 C75 115.2(13)
C86 C81 C82 121.2(13)
C86 C81 P4 123.0(11)
C82 C81 P4 115.6(9)
C83 C82 C81 117.3(14)
C84 C83 C82 121.0(17)
C83 C84 C85 123(2)
C84 C85 C86 118.8(16)
C81 C86 C85 117.7(13)
C92 C91 C96 119.0(9)
C92 C91 P5 121.6(8)
C96 C91 P5 119.4(7)
C93 C92 C91 119.2(10)
C92 C93 C94 121.5(10)
C95 C94 C93 119.1(11)
C94 C95 C96 122.1(12)
C95 C96 C91 118.5(10)
C102 C101 C106 119.1(10)
C102 C101 P5 122.1(9)
C106 C101 P5 118.4(8)
C101 C102 C103 121.3(11)
C102 C103 C104 118.7(11)
C105 C104 C103 121.8(12)
C104 C105 C106 119.1(11)
C105 C106 C101 120.0(9)
C112 C111 C116 115.9(11)
C112 C111 P6 119.4(9)
C116 C111 P6 124.6(8)
C111 C112 C113 123.9(12)
C114 C113 C112 118.3(11)
C113 C114 C115 118.3(11)
C116 C115 C114 120.0(12)
C111 C116 C115 123.3(11)
C122 C121 C126 118.5(10)
C122 C121 P6 124.8(9)
C126 C121 P6 116.6(8)
C121 C122 C123 121.2(12)
C124 C123 C122 124.1(13)
C123 C124 C125 113.6(11)
C126 C125 C124 122.9(11)
C121 C126 C125 119.6(11)
C131 N130 C133 118.9(15)
C131 N130 C132 120.4(12)
C133 N130 C132 120.7(14)
O130 C131 N130 116.9(16)
Cl2 C140 Cl1 96.3(11)

loop_
_geom_bond_atom_site_label_1
_geom_bond_atom_site_label_2
_geom_bond_distance
W1 Se1 2.2764(14)
W1 Se3 2.3152(12)
W1 Se2 2.3198(14)
W1 Se4 2.4034(12)
W1 Ag2 3.0860(14)
W1 Ag1 3.1545(9)
W2 Se5 2.2598(11)
W2 Se7 2.3419(15)
W2 Se6 2.3568(12)
W2 Se8 2.3937(12)
W2 Ag4 2.9841(10)
W2 Ag3 3.0033(10)
Ag1 P5 2.469(3)
Ag1 P1 2.482(3)
Ag1 Se4 2.6648(13)
Ag1 Se2 2.7847(13)
Ag2 P3 2.472(3)
Ag2 P6 2.476(3)
Ag2 Se4 2.6709(16)
Ag2 Se3 2.7869(14)
Ag3 P2 2.415(3)
Ag3 Se6 2.5833(14)
Ag3 Se8 2.6515(14)
Ag3 Se4 2.9266(14)
Ag4 P4 2.414(3)
Ag4 Se7 2.5936(14)
Ag4 Se8 2.6289(17)
Ag4 Se4 2.9960(14)
P1 C21 1.799(9)
P1 C11 1.835(9)
P1 C10 1.856(9)
P2 C31 1.801(10)
P2 C41 1.811(10)
P2 C10 1.865(8)
P3 C61 1.809(11)
P3 C51 1.823(10)
P3 C20 1.853(10)
P4 C20 1.806(9)
P4 C71 1.837(11)
P4 C81 1.836(12)
P5 C30 1.828(8)
P5 C91 1.834(9)
P5 C101 1.834(10)
P6 C121 1.805(9)
P6 C111 1.802(11)
P6 C30 1.799(8)
C11 C16 1.393(13)
C11 C12 1.419(12)
C12 C13 1.431(13)
C13 C14 1.387(15)
C14 C15 1.350(16)
C15 C16 1.397(14)
C21 C22 1.366(13)
C21 C26 1.430(12)
C22 C23 1.322(11)
C23 C24 1.352(11)
C24 C25 1.443(14)
C25 C26 1.319(11)
C31 C36 1.339(11)
C31 C32 1.368(14)
C32 C33 1.441(12)
C33 C34 1.391(12)
C34 C35 1.330(14)
C35 C36 1.340(12)
C41 C46 1.447(14)
C41 C42 1.450(12)
C42 C43 1.395(13)
C43 C44 1.415(13)
C44 C45 1.370(12)
C45 C46 1.367(13)
C51 C56 1.306(15)
C51 C52 1.367(12)
C52 C53 1.441(12)
C53 C54 1.338(13)
C54 C55 1.326(14)
C55 C56 1.483(15)
C61 C62 1.421(11)
C61 C66 1.417(14)
C62 C63 1.414(12)
C63 C64 1.379(14)
C64 C65 1.434(13)
C65 C66 1.348(14)
C71 C76 1.358(14)
C71 C72 1.367(15)
C72 C73 1.410(15)
C73 C74 1.377(18)
C74 C75 1.358(18)
C75 C76 1.491(16)
C81 C86 1.381(15)
C81 C82 1.438(14)
C82 C83 1.440(17)
C83 C84 1.32(2)
C84 C85 1.371(17)
C85 C86 1.472(17)
C91 C92 1.409(11)
C91 C96 1.427(12)
C92 C93 1.363(13)
C93 C94 1.393(14)
C94 C95 1.362(12)
C95 C96 1.369(12)
C101 C102 1.375(13)
C101 C106 1.416(13)
C102 C103 1.382(14)
C103 C104 1.395(15)
C104 C105 1.371(13)
C105 C106 1.393(12)
C111 C112 1.342(13)
C111 C116 1.349(13)
C112 C113 1.401(13)
C113 C114 1.375(14)
C114 C115 1.375(14)
C115 C116 1.374(14)
C121 C122 1.260(16)
C121 C126 1.394(13)
C122 C123 1.482(13)
C123 C124 1.292(14)
C124 C125 1.414(15)
C125 C126 1.402(12)
O130 C131 1.200(12)
N130 C131 1.358(17)
N130 C133 1.477(13)
N130 C132 1.541(16)
Cl1 C140 1.87(2)
Cl2 C140 1.796(19)
